data_2003938
loop_
_publ_author_name
'Wang, X.'
'Sun, H.'
'Sun, X.'
'You, X.'
'Huang, X.'

_publ_section_title
;
 Me~2~Cd(dabco)
;
_journal_issue 9
_journal_name_full 'Acta Crystallographica Section C'
_journal_page_first 1754
_journal_page_last 1756
_journal_paper_doi 10.1107/S0108270194012291
_journal_volume 51
_journal_year 1995
_chemical_formula_sum 'C8 H18 Cd N2'
_chemical_formula_weight 254.65
_space_group_IT_number 62
_symmetry_cell_setting orthorhombic
_symmetry_space_group_name_Hall '-P 2ac 2n'
_symmetry_space_group_name_H-M 'P n m a'
_atom_type_scat_source IntTabIV
_cell_angle_alpha 90
_cell_angle_beta 90
_cell_angle_gamma 90
_cell_formula_units_Z 4
_cell_length_a 12.193(9)
_cell_length_b 12.821(2)
_cell_length_c 6.685(1)
_cell_measurement_reflns_used 25
_cell_measurement_temperature 298
_cell_measurement_theta_max 15.58
_cell_measurement_theta_min 14.92
_cell_volume 1045.0(8)
_diffrn_measurement_device 'Enraf-Nonius CAD-4'
_diffrn_measurement_method 2\q-\w
_diffrn_radiation_type MoK\a
_diffrn_radiation_wavelength 0.71069
_diffrn_reflns_limit_h_max 7
_diffrn_reflns_limit_h_min 0
_diffrn_reflns_limit_k_max 14
_diffrn_reflns_limit_k_min 0
_diffrn_reflns_limit_l_max 15
_diffrn_reflns_limit_l_min 0
_diffrn_reflns_number 1105
_diffrn_reflns_theta_max 25
_diffrn_standards_decay_% -0.5
_diffrn_standards_interval_count 60
_diffrn_standards_number 3
_exptl_absorpt_coefficient_mu 2.032
_exptl_absorpt_correction_T_max 0.9884
_exptl_absorpt_correction_T_min 0.8515
_exptl_absorpt_correction_type empirical
_exptl_crystal_colour colourless
_exptl_crystal_density_diffrn 1.62
_exptl_crystal_description column
_exptl_crystal_size_max 2.0
_exptl_crystal_size_mid 0.1
_exptl_crystal_size_min 0.1
_refine_diff_density_max 0.41
_refine_diff_density_min -0.46
_refine_ls_extinction_method none
_refine_ls_goodness_of_fit_obs 1.23
_refine_ls_hydrogen_treatment noref
_refine_ls_number_parameters 59
_refine_ls_number_reflns 858
_refine_ls_R_factor_obs 0.030
_refine_ls_shift/esd_max 0.02
_refine_ls_structure_factor_coef F
_refine_ls_weighting_details w=1/\s^2^(|F~o~|)
_refine_ls_weighting_scheme calc
_refine_ls_wR_factor_obs 0.039
_reflns_number_observed 866
_reflns_number_total 1105
_reflns_observed_criterion I>3\s(I)
_cod_data_source_file oh1068.cif
_cod_data_source_block oh1068a
_cod_depositor_comments
;
The following automatic conversions were performed:

'_refine_ls_weighting_scheme' value 'w=1/\s^2^(|F~o~|)' was changed
to 'calc'. New tag '_refine_ls_weighting_details' was created. The
value of the new tag was set to 'w=1/\s^2^(|F~o~|)'.

Automatic conversion script
Id: cif_fix_values 3143 2015-03-26 13:38:13Z robertas 
;
_cod_original_cell_volume 1045
_cod_original_formula_sum 'C8 H18 Cd1 N2'
_cod_database_code 2003938

loop_
_symmetry_equiv_pos_as_xyz
x,y,z
1/2+x,y,1/2-z
x,1/2-y,z
1/2-x,1/2+y,1/2+z
-x,-y,-z
1/2-x,-y,1/2+z
-x,1/2+y,-z
1/2+x,1/2-y,1/2-z

loop_
_atom_site_aniso_label
_atom_site_aniso_U_11
_atom_site_aniso_U_22
_atom_site_aniso_U_33
_atom_site_aniso_U_12
_atom_site_aniso_U_13
_atom_site_aniso_U_23
Cd .0479 .0483 .0474 .0 .0036 .0
N(1) .039 .051 .055 .0 .006 .0
N(2) .040 .054 .050 .0 .0 .0
C(1) .073 .062 .069 -.003 .010 -.017
C(11) .045 .135 .060 .0 -.012 .0
C(12) .049 .158 .052 .0 .002 .0
C(21) .059 .049 .048 .004 .016 .009
C(22) .057 .061 .088 .013 .022 .014

loop_
_atom_site_label
_atom_site_fract_x
_atom_site_fract_y
_atom_site_fract_z
_atom_site_B_iso_or_equiv
Cd .20062(3) 0.25 .11438(5) 3.78(2)
N(1) .3756(3) 0.25 -.1046(5) 3.8(2)
N(2) .5482(3) 0.25 -.3278(6) 3.8(2)
C(1) .1909(3) .4140(4) .1791(6) 5.4(2)
C(11) .3457(5) 0.25 -.314(1) 6.3(3)
C(12) .4466(5) 0.25 -.4479(9) 6.8(4)
C(21) .4442(3) .1582(3) -.0642(6) 4.9(2)
C(22) .5456(3) .1584(3) -.1974(7) 5.4(2)
H(1) .2552 .4353 .2484 6.4
H(2) .1848 .4520 .0578 6.4
H(3) .1284 .4272 .2603 6.4
H(4) .3033 .1895 -.3412 7.5
H(5) .4453 .3105 -.5298 8.2
H(6) .4665 .1592 .0720 5.9
H(7) .4028 .0969 -.0894 5.9
H(8) .5451 .0973 -.2777 6.5
H(9) .6091 .1586 -.1152 6.5

loop_
_geom_angle_atom_site_label_1
_geom_angle_atom_site_label_2
_geom_angle_atom_site_label_3
_geom_angle_site_symmetry_1
_geom_angle_site_symmetry_3
_geom_angle
_geom_angle_publ_flag
C(1) Cd C(1) . 3_555 155.9(2) yes
C(1) Cd N(1) . . 99.20(10) yes
C(1) Cd N(2) . 2_454 96.10(10) yes
C(1) Cd N(1) 3_555 . 99.20(10) yes
C(1) Cd N(2) 3_555 2_454 96.10(10) yes
N(1) Cd N(2) . 2_454 99.70(10) yes
C(11) N(1) C(21) . . 108.8(3) yes
C(11) N(1) C(21) . 3_555 108.8(3) yes
C(11) N(1) Cd . . 109.8(3) yes
C(21) N(1) C(21) . 3_555 106.5(4) yes
C(21) N(1) Cd 3_555 . 111.5(2) yes
C(21) N(1) Cd . . 111.5(2) yes
C(22) N(2) C(22) . 3_555 106.8(4) yes
C(22) N(2) C(12) . . 107.8(3) yes
C(22) N(2) Cd . 8_554 116.3(2) yes
C(22) N(2) C(12) 3_555 . 107.8(3) yes
C(22) N(2) Cd 3_555 8_554 116.3(2) yes
C(12) N(2) Cd . 8_554 101.2(3) yes
N(1) C(11) C(12) . . 111.5(5) yes
N(2) C(12) C(11) . . 111.0(5) yes
N(1) C(21) C(22) . . 110.7(3) yes
N(2) C(22) C(21) . . 111.6(3) yes

loop_
_geom_bond_atom_site_label_1
_geom_bond_atom_site_label_2
_geom_bond_site_symmetry_2
_geom_bond_distance
_geom_bond_publ_flag
Cd C(1) . 2.151(5) yes
Cd C(1) 3_555 2.151(5) yes
Cd N(1) . 2.588(4) yes
Cd N(2) 2_454 2.669(4) yes
N(1) C(11) . 1.445(7) yes
N(1) C(21) . 1.469(5) yes
N(1) C(21) 3_555 1.469(5) yes
N(2) C(22) . 1.463(5) yes
N(2) C(22) 3_555 1.463(5) yes
N(2) C(12) . 1.477(7) yes
C(11) C(12) . 1.522(8) yes
C(21) C(22) . 1.523(5) yes
